data_1559439
loop_
_publ_author_name
'Unger, Cornelia C.'
'Holler, Marcel'
'Krumm, Burkhard'
'Klap\"otke, Thomas M.'

_publ_section_title
;
 Oxygen-Rich Bis(trinitroethyl esters): Suitable Oxidizers as Potential
 Ammonium Perchlorate Replacements
;
_journal_name_full 'Energy &amp; Fuels'
_journal_paper_doi 10.1021/acs.energyfuels.0c02910
_journal_year 2020
_chemical_formula_moiety 'C8 H8 N8 O18'
_chemical_formula_sum 'C8 H8 N8 O18'
_chemical_formula_weight 504.22
_chemical_name_common 'nitraminodiacetic acid bis(2,2,2-trinitroethylester)'
_chemical_name_systematic 'nitraminodiacetic acid bis(2,2,2-trinitroethylester)'
_space_group_IT_number 2
_space_group_name_Hall '-P 1'
_space_group_name_H-M_alt 'P -1'
_symmetry_cell_setting triclinic
_symmetry_Int_Tables_number 2
_symmetry_space_group_name_Hall '-P 1'
_symmetry_space_group_name_H-M 'P -1'
_atom_sites_solution_hydrogens geom
_atom_sites_solution_primary difmap
_audit_creation_date 2019-05-16
_audit_creation_method SHELXL-2018/3
_cell_angle_alpha 88.360(9)
_cell_angle_beta 86.992(10)
_cell_angle_gamma 84.906(10)
_cell_formula_units_Z 4
_cell_length_a 5.8695(7)
_cell_length_b 17.401(2)
_cell_length_c 18.116(2)
_cell_measurement_reflns_used 943
_cell_measurement_temperature 153(2)
_cell_measurement_theta_max 20.5320
_cell_measurement_theta_min 3.5120
_cell_volume 1839.9(4)
_computing_cell_refinement 'CrysAlisPro 1.171.39.46e (Rigaku OD, 2018)'
_computing_data_collection 'CrysAlisPro 1.171.39.46e (Rigaku OD, 2018)'
_computing_data_reduction 'CrysAlisPro 1.171.39.46e (Rigaku OD, 2018)'
_computing_molecular_graphics 'Diamond 2.1c, Crystal Impact GbR'
_computing_publication_material 'Microsoft Word 2016'
_computing_structure_refinement 'SHELXL-2018/3 (Sheldrick, 2018)'
_diffrn_ambient_temperature 153(2)
_diffrn_detector 'CCD plate'
_diffrn_detector_area_resol_mean 15.9809
_diffrn_detector_type Sapphire3
_diffrn_measured_fraction_theta_full 0.998
_diffrn_measured_fraction_theta_max 0.998
_diffrn_measurement_details
;
List of Runs (angles in degrees, time in seconds):

  # Type    Start    End  Width  t~exp~   \w     \q     \k     \f   Frames
--------------------------------------------------------------------------
  1  \w    -96.00 -36.00   1.00   17.00    --  -28.70-178.00   0.00   60
  2  \w    -84.00 -44.00   1.00   17.00    --  -28.70-178.00 -60.00   40
  3  \w   -111.00 -67.00   1.00   17.00    --  -28.70 178.00  60.00   44
  4  \w   -104.00  35.00   1.00   17.00    --  -28.70 -19.00 120.00  139
  5  \w      1.00  95.00   1.00   17.00    --   29.79  77.00 -90.00   94
  6  \w     13.00  92.00   1.00   17.00    --   29.79-129.00  34.00   79
;
_diffrn_measurement_device 'four-circle diffractometer'
_diffrn_measurement_device_type 'Xcalibur, Sapphire3'
_diffrn_measurement_method '\w scans'
_diffrn_orient_matrix_UB_11 0.0507895000
_diffrn_orient_matrix_UB_12 -0.0360986000
_diffrn_orient_matrix_UB_13 0.0128293000
_diffrn_orient_matrix_UB_21 -0.0284730000
_diffrn_orient_matrix_UB_22 0.0107983000
_diffrn_orient_matrix_UB_23 0.0370291000
_diffrn_orient_matrix_UB_31 -0.1066126000
_diffrn_orient_matrix_UB_32 -0.0160024000
_diffrn_orient_matrix_UB_33 -0.0015367000
_diffrn_radiation_monochromator graphite
_diffrn_radiation_probe x-ray
_diffrn_radiation_type MoK\a
_diffrn_radiation_wavelength 0.71073
_diffrn_reflns_av_R_equivalents 0.0975
_diffrn_reflns_av_sigmaI/netI 0.2902
_diffrn_reflns_av_unetI/netI 0.2196
_diffrn_reflns_Laue_measured_fraction_full 0.998
_diffrn_reflns_Laue_measured_fraction_max 0.998
_diffrn_reflns_limit_h_max 6
_diffrn_reflns_limit_h_min -7
_diffrn_reflns_limit_k_max 20
_diffrn_reflns_limit_k_min -21
_diffrn_reflns_limit_l_max 22
_diffrn_reflns_limit_l_min -16
_diffrn_reflns_number 14394
_diffrn_reflns_point_group_measured_fraction_full 0.998
_diffrn_reflns_point_group_measured_fraction_max 0.998
_diffrn_reflns_theta_full 25.242
_diffrn_reflns_theta_max 26.372
_diffrn_reflns_theta_min 3.379
_diffrn_source 'fine-focus sealed X-ray tube'
_exptl_absorpt_coefficient_mu 0.182
_exptl_absorpt_correction_T_max 1.00000
_exptl_absorpt_correction_T_min 0.94207
_exptl_absorpt_correction_type multi-scan
_exptl_absorpt_process_details
;
CrysAlisPro 1.171.39.46e (Rigaku Oxford Diffraction, 2018)
Empirical absorption correction using spherical harmonics,
 implemented in SCALE3 ABSPACK scaling algorithm.
;
_exptl_crystal_colour colorless
_exptl_crystal_density_diffrn 1.820
_exptl_crystal_description needle
_exptl_crystal_F_000 1024
_exptl_crystal_size_max 0.510
_exptl_crystal_size_mid 0.120
_exptl_crystal_size_min 0.100
_refine_diff_density_max 0.326
_refine_diff_density_min -0.341
_refine_diff_density_rms 0.077
_refine_ls_extinction_coef 0.00039(11)
_refine_ls_extinction_method 'SHELXL-2018/3 (Sheldrick 2018)'
_refine_ls_goodness_of_fit_ref 0.926
_refine_ls_hydrogen_treatment constr
_refine_ls_matrix_type full
_refine_ls_number_parameters 614
_refine_ls_number_reflns 7532
_refine_ls_number_restraints 0
_refine_ls_restrained_S_all 0.926
_refine_ls_R_factor_all 0.2014
_refine_ls_R_factor_gt 0.0715
_refine_ls_shift/su_max 0.000
_refine_ls_shift/su_mean 0.000
_refine_ls_structure_factor_coef Fsqd
_refine_ls_weighting_details 'w=1/[\s^2^(Fo^2^)] where P=(Fo^2^+2Fc^2^)/3'
_refine_ls_weighting_scheme calc
_refine_ls_wR_factor_gt 0.0948
_refine_ls_wR_factor_ref 0.1466
_reflns_Friedel_coverage 0.000
_reflns_number_gt 2872
_reflns_number_total 7532
_reflns_threshold_expression 'I > 2\s(I)'
_cod_data_source_file ef0c02910_si_005.cif
_cod_data_source_block ox166
_cod_database_code 1559439
_shelx_space_group_comment
;
The symmetry employed for this shelxl refinement is uniquely defined
by the following loop, which should always be used as a source of
symmetry information in preference to the above space-group names.
They are only intended as comments.
;
_shelx_estimated_absorpt_t_min 0.964
_shelx_estimated_absorpt_t_max 0.975

loop_
_space_group_symop_operation_xyz
'x, y, z'
'-x, -y, -z'

loop_
_atom_site_label
_atom_site_type_symbol
_atom_site_fract_x
_atom_site_fract_y
_atom_site_fract_z
_atom_site_U_iso_or_equiv
_atom_site_adp_type
_atom_site_occupancy
_atom_site_site_symmetry_order
_atom_site_calc_flag
_atom_site_refinement_flags_posn
_atom_site_refinement_flags_adp
_atom_site_refinement_flags_occupancy
_atom_site_disorder_assembly
_atom_site_disorder_group
O12 O 0.0387(6) 0.7643(2) 0.8701(2) 0.0252(9) Uani 1 1 d . . . . .
O30 O 0.7470(6) 0.2768(2) 0.8489(2) 0.0276(10) Uani 1 1 d . . . . .
O25 O 0.5387(7) -0.0402(2) 0.6508(2) 0.0291(10) Uani 1 1 d . . . . .
O7 O 0.2104(7) 0.4655(2) 0.6417(2) 0.0300(10) Uani 1 1 d . . . . .
O14 O -0.4573(7) 0.7880(3) 0.8968(2) 0.0415(12) Uani 1 1 d . . . . .
O33 O 0.5891(7) 0.3740(2) 1.0100(2) 0.0393(12) Uani 1 1 d . . . . .
N16 N 0.8233(8) 0.4818(3) 0.8821(3) 0.0302(13) Uani 1 1 d . . . . .
O28 O 0.1681(7) 0.1012(3) 0.7279(2) 0.0465(13) Uani 1 1 d . . . . .
C2 C 0.2521(10) 0.3832(3) 0.6437(3) 0.0275(15) Uani 1 1 d . . . . .
H2A H 0.184242 0.361686 0.690170 0.033 Uiso 1 1 calc R U . . .
H2B H 0.418918 0.368071 0.641533 0.033 Uiso 1 1 calc R U . . .
N4 N 0.3458(7) 0.6259(3) 0.7473(3) 0.0274(12) Uani 1 1 d . . . . .
O29 O 0.6636(7) 0.2597(2) 0.7305(2) 0.0416(12) Uani 1 1 d . . . . .
O31 O 0.3464(7) 0.3731(2) 0.8694(2) 0.0405(12) Uani 1 1 d . . . . .
O32 O 0.3785(7) 0.4921(2) 0.8997(2) 0.0426(12) Uani 1 1 d . . . . .
O27 O 0.1973(7) 0.1921(3) 0.8082(3) 0.0479(13) Uani 1 1 d . . . . .
C8 C -0.1819(9) 0.8607(3) 0.9370(3) 0.0231(14) Uani 1 1 d . . . . .
O8 O 0.4211(7) 0.4672(2) 0.7409(2) 0.0367(11) Uani 1 1 d . . . . .
O11 O 0.2006(7) 0.7806(2) 0.7572(2) 0.0386(12) Uani 1 1 d . . . . .
O15 O 0.1296(7) 0.8299(3) 1.0089(2) 0.0439(12) Uani 1 1 d . . . . .
O13 O -0.3615(7) 0.7701(2) 1.0119(2) 0.0444(13) Uani 1 1 d . . . . .
O10 O 0.6570(7) 0.6726(2) 0.7858(2) 0.0437(12) Uani 1 1 d . . . . .
N7 N -0.0541(9) 0.8659(3) 1.0067(3) 0.0294(12) Uani 1 1 d . . . . .
O9 O 0.6749(7) 0.6099(2) 0.6822(2) 0.0403(12) Uani 1 1 d . . . . .
O36 O 0.8409(8) 0.5165(3) 0.9378(2) 0.0479(13) Uani 1 1 d . . . . .
O3 O -0.2017(7) 0.3014(3) 0.5595(3) 0.0501(14) Uani 1 1 d . . . . .
N13 N 0.2772(9) 0.1384(3) 0.7697(3) 0.0373(14) Uani 1 1 d . . . . .
O16 O -0.1511(8) 0.9062(3) 1.0556(2) 0.0479(13) Uani 1 1 d . . . . .
C3 C 0.3089(10) 0.5003(3) 0.6955(3) 0.0279(15) Uani 1 1 d . . . . .
O1 O 0.2543(9) 0.2304(3) 0.6212(3) 0.0560(14) Uani 1 1 d . . . . .
N6 N -0.3519(8) 0.7997(3) 0.9511(3) 0.0312(13) Uani 1 1 d . . . . .
N1 N 0.2379(9) 0.2702(3) 0.5659(3) 0.0346(13) Uani 1 1 d . . . . .
N5 N 0.5725(9) 0.6370(3) 0.7376(3) 0.0343(13) Uani 1 1 d . . . . .
N12 N 0.5045(8) 0.1165(3) 0.7718(3) 0.0314(13) Uani 1 1 d . . . . .
C16 C 0.7126(10) 0.4063(3) 0.8893(3) 0.0255(14) Uani 1 1 d . . . . .
O17 O -0.5256(7) 0.9426(3) 0.9423(2) 0.0449(12) Uani 1 1 d . . . . .
O35 O 0.8793(7) 0.5010(2) 0.8186(2) 0.0393(12) Uani 1 1 d . . . . .
C4 C 0.2435(10) 0.5864(3) 0.6901(3) 0.0272(14) Uani 1 1 d . . . . .
H4A H 0.295655 0.606529 0.641012 0.033 Uiso 1 1 calc R U . . .
H4B H 0.074725 0.596370 0.695043 0.033 Uiso 1 1 calc R U . . .
N14 N 0.4540(8) 0.4267(3) 0.8860(3) 0.0296(12) Uani 1 1 d . . . . .
C14 C 0.6798(10) 0.2361(3) 0.7923(3) 0.0272(14) Uani 1 1 d . . . . .
C15 C 0.8109(9) 0.3521(3) 0.8295(3) 0.0260(14) Uani 1 1 d . . . . .
H15A H 0.750153 0.369136 0.781218 0.031 Uiso 1 1 calc R U . . .
H15B H 0.979874 0.351821 0.825505 0.031 Uiso 1 1 calc R U . . .
O34 O 0.9513(8) 0.3500(3) 0.9761(2) 0.0454(13) Uani 1 1 d . . . . .
O5 O 0.0351(8) 0.4204(3) 0.4702(3) 0.0548(14) Uani 1 1 d . . . . .
N3 N 0.1971(10) 0.3998(3) 0.5075(3) 0.0369(14) Uani 1 1 d . . . . .
C10 C 0.4974(10) -0.1201(3) 0.6462(3) 0.0327(16) Uani 1 1 d . . . . .
H10A H 0.459834 -0.141914 0.695969 0.039 Uiso 1 1 calc R U . . .
H10B H 0.634822 -0.150257 0.624752 0.039 Uiso 1 1 calc R U . . .
O2 O 0.2866(8) 0.2516(3) 0.5025(3) 0.0513(14) Uani 1 1 d . . . . .
N2 N -0.1153(9) 0.3524(3) 0.5866(3) 0.0364(14) Uani 1 1 d . . . . .
C11 C 0.5535(10) -0.0118(3) 0.7191(3) 0.0301(15) Uani 1 1 d . . . . .
O4 O -0.2086(7) 0.4042(3) 0.6239(3) 0.0511(14) Uani 1 1 d . . . . .
N15 N 0.7527(9) 0.3734(3) 0.9661(3) 0.0298(13) Uani 1 1 d . . . . .
O26 O 0.5306(8) -0.0486(2) 0.7748(2) 0.0464(13) Uani 1 1 d . . . . .
C7 C -0.0283(9) 0.8445(3) 0.8686(3) 0.0237(14) Uani 1 1 d . . . . .
H7A H -0.111895 0.859225 0.823494 0.028 Uiso 1 1 calc R U . . .
H7B H 0.107722 0.874312 0.868736 0.028 Uiso 1 1 calc R U . . .
C1 C 0.1456(10) 0.3529(3) 0.5788(3) 0.0255(14) Uani 1 1 d . . . . .
O6 O 0.3978(8) 0.4119(3) 0.4970(2) 0.0475(13) Uani 1 1 d . . . . .
C12 C 0.6060(10) 0.0711(3) 0.7109(3) 0.0304(15) Uani 1 1 d . . . . .
H12A H 0.774025 0.073646 0.708581 0.037 Uiso 1 1 calc R U . . .
H12B H 0.546756 0.093166 0.663987 0.037 Uiso 1 1 calc R U . . .
C6 C 0.1582(10) 0.7393(3) 0.8079(3) 0.0259(14) Uani 1 1 d . . . . .
C5 C 0.2255(10) 0.6537(3) 0.8144(3) 0.0271(14) Uani 1 1 d . . . . .
H5A H 0.324951 0.643094 0.856660 0.032 Uiso 1 1 calc R U . . .
H5B H 0.086443 0.625951 0.824081 0.032 Uiso 1 1 calc R U . . .
C13 C 0.6317(10) 0.1574(3) 0.8215(3) 0.0309(15) Uani 1 1 d . . . . .
H13A H 0.778718 0.126823 0.830222 0.037 Uiso 1 1 calc R U . . .
H13B H 0.544033 0.162456 0.869522 0.037 Uiso 1 1 calc R U . . .
N9 N 0.2051(10) -0.2019(3) 0.6038(3) 0.0355(14) Uani 1 1 d . . . . .
N11 N 0.1075(9) -0.0613(3) 0.6185(3) 0.0360(14) Uani 1 1 d . . . . .
N10 N 0.3616(11) -0.1123(3) 0.5151(3) 0.0468(16) Uani 1 1 d . . . . .
C9 C 0.2983(11) -0.1229(3) 0.5972(3) 0.0301(15) Uani 1 1 d . . . . .
O20 O 0.3545(8) -0.2556(2) 0.6025(2) 0.0389(12) Uani 1 1 d . . . . .
O19 O 0.0011(8) -0.2053(3) 0.6084(3) 0.0539(14) Uani 1 1 d . . . . .
O24 O 0.0441(7) -0.0651(2) 0.6833(2) 0.0390(11) Uani 1 1 d . . . . .
O22 O 0.5362(10) -0.0807(3) 0.5000(3) 0.0639(17) Uani 1 1 d . . . . .
O21 O 0.2333(10) -0.1359(3) 0.4730(3) 0.0652(17) Uani 1 1 d . . . . .
O23 O 0.0455(9) -0.0150(3) 0.5722(3) 0.0618(15) Uani 1 1 d . . . . .
N8 N -0.3230(9) 0.9386(3) 0.9282(3) 0.0336(13) Uani 1 1 d . . . . .
O18 O -0.2060(8) 0.9908(2) 0.9083(2) 0.0455(13) Uani 1 1 d . . . . .

loop_
_atom_site_aniso_label
_atom_site_aniso_U_11
_atom_site_aniso_U_22
_atom_site_aniso_U_33
_atom_site_aniso_U_23
_atom_site_aniso_U_13
_atom_site_aniso_U_12
O12 0.027(2) 0.021(2) 0.027(2) -0.0059(18) 0.0030(18) 0.0022(18)
O30 0.037(3) 0.023(2) 0.023(2) -0.0026(19) -0.0002(18) -0.005(2)
O25 0.041(3) 0.021(2) 0.027(2) -0.0079(19) 0.0032(19) -0.013(2)
O7 0.042(3) 0.018(2) 0.031(2) -0.0064(19) -0.012(2) 0.001(2)
O14 0.032(3) 0.055(3) 0.041(3) -0.015(2) -0.008(2) -0.013(2)
O33 0.052(3) 0.042(3) 0.024(3) 0.000(2) 0.008(2) -0.009(2)
N16 0.034(3) 0.020(3) 0.037(3) 0.007(3) -0.002(3) -0.004(2)
O28 0.031(3) 0.057(3) 0.055(3) -0.009(3) -0.012(2) -0.015(3)
C2 0.035(4) 0.027(4) 0.022(3) -0.011(3) -0.006(3) -0.004(3)
N4 0.014(3) 0.034(3) 0.035(3) -0.015(2) 0.002(2) -0.004(2)
O29 0.065(3) 0.036(3) 0.025(3) 0.003(2) -0.016(2) -0.008(3)
O31 0.030(3) 0.041(3) 0.052(3) 0.003(2) -0.007(2) -0.012(2)
O32 0.045(3) 0.034(3) 0.046(3) -0.011(2) 0.001(2) 0.012(2)
O27 0.033(3) 0.056(3) 0.052(3) -0.018(3) 0.006(2) 0.007(2)
C8 0.023(3) 0.015(3) 0.031(4) -0.002(3) -0.003(3) 0.001(3)
O8 0.051(3) 0.036(3) 0.024(3) -0.005(2) -0.013(2) 0.000(2)
O11 0.058(3) 0.031(3) 0.024(2) 0.006(2) 0.013(2) 0.001(2)
O15 0.033(3) 0.057(3) 0.042(3) -0.003(2) -0.009(2) 0.001(3)
O13 0.052(3) 0.041(3) 0.041(3) 0.005(2) 0.006(2) -0.013(3)
O10 0.033(3) 0.052(3) 0.049(3) -0.024(2) -0.011(2) -0.009(2)
N7 0.033(3) 0.029(3) 0.026(3) 0.003(3) -0.009(3) -0.003(3)
O9 0.029(3) 0.046(3) 0.045(3) -0.012(2) 0.004(2) 0.001(2)
O36 0.067(4) 0.042(3) 0.038(3) -0.016(2) -0.004(2) -0.019(3)
O3 0.041(3) 0.047(3) 0.066(3) -0.020(3) -0.010(2) -0.015(3)
N13 0.035(3) 0.037(4) 0.039(4) -0.001(3) 0.003(3) -0.003(3)
O16 0.062(3) 0.051(3) 0.031(3) -0.018(2) -0.010(2) 0.010(3)
C3 0.035(4) 0.030(4) 0.021(3) -0.013(3) 0.000(3) -0.010(3)
O1 0.089(4) 0.031(3) 0.048(3) 0.007(3) -0.015(3) 0.005(3)
N6 0.020(3) 0.028(3) 0.046(4) -0.012(3) 0.006(3) 0.000(2)
N1 0.040(3) 0.023(3) 0.041(4) -0.012(3) -0.003(3) 0.000(3)
N5 0.032(3) 0.030(3) 0.041(4) -0.011(3) -0.001(3) 0.001(3)
N12 0.028(3) 0.030(3) 0.037(3) -0.008(3) 0.003(2) -0.005(3)
C16 0.026(3) 0.029(4) 0.023(3) 0.002(3) 0.000(3) -0.012(3)
O17 0.033(3) 0.049(3) 0.051(3) -0.011(2) 0.002(2) 0.010(2)
O35 0.045(3) 0.036(3) 0.039(3) 0.006(2) -0.002(2) -0.016(2)
C4 0.026(3) 0.020(3) 0.037(4) -0.011(3) -0.006(3) 0.000(3)
N14 0.028(3) 0.033(3) 0.027(3) 0.002(3) 0.001(2) 0.000(3)
C14 0.032(4) 0.018(3) 0.032(4) -0.005(3) -0.008(3) 0.002(3)
C15 0.029(4) 0.023(3) 0.026(3) -0.003(3) -0.002(3) -0.005(3)
O34 0.043(3) 0.054(3) 0.040(3) 0.001(2) -0.014(2) -0.002(3)
O5 0.060(4) 0.058(4) 0.044(3) 0.001(3) -0.016(3) 0.011(3)
N3 0.049(4) 0.033(3) 0.028(3) -0.009(3) 0.003(3) 0.001(3)
C10 0.029(4) 0.030(4) 0.040(4) -0.007(3) 0.003(3) -0.006(3)
O2 0.064(4) 0.041(3) 0.048(3) -0.019(3) 0.006(3) -0.002(3)
N2 0.027(3) 0.037(3) 0.045(4) -0.004(3) -0.002(3) -0.005(3)
C11 0.032(4) 0.030(4) 0.029(4) -0.015(3) -0.008(3) 0.000(3)
O4 0.033(3) 0.054(3) 0.066(4) -0.020(3) 0.000(2) 0.003(3)
N15 0.039(3) 0.023(3) 0.028(3) -0.005(2) -0.002(3) -0.006(3)
O26 0.072(4) 0.038(3) 0.031(3) -0.001(2) -0.007(2) -0.010(3)
C7 0.029(3) 0.017(3) 0.025(3) -0.001(3) 0.000(3) -0.002(3)
C1 0.029(4) 0.026(3) 0.022(3) -0.002(3) -0.001(3) -0.002(3)
O6 0.047(3) 0.059(3) 0.037(3) 0.003(2) 0.006(2) -0.014(3)
C12 0.039(4) 0.023(3) 0.030(4) -0.006(3) 0.002(3) -0.009(3)
C6 0.023(3) 0.028(3) 0.028(4) -0.012(3) 0.002(3) -0.005(3)
C5 0.029(4) 0.025(3) 0.027(4) -0.003(3) 0.000(3) 0.000(3)
C13 0.038(4) 0.023(3) 0.033(4) -0.006(3) -0.008(3) -0.007(3)
N9 0.043(4) 0.038(4) 0.027(3) -0.009(3) 0.000(3) -0.009(3)
N11 0.030(3) 0.043(4) 0.037(4) -0.011(3) -0.003(3) -0.010(3)
N10 0.075(5) 0.028(3) 0.036(4) -0.006(3) 0.002(3) 0.003(3)
C9 0.044(4) 0.020(3) 0.027(4) 0.003(3) 0.003(3) -0.006(3)
O20 0.051(3) 0.028(3) 0.036(3) -0.004(2) 0.008(2) 0.000(2)
O19 0.035(3) 0.049(3) 0.081(4) -0.015(3) -0.010(3) -0.012(3)
O24 0.034(3) 0.039(3) 0.043(3) -0.007(2) 0.005(2) 0.002(2)
O22 0.103(5) 0.043(3) 0.046(3) -0.005(3) 0.030(3) -0.024(3)
O21 0.114(5) 0.056(4) 0.028(3) -0.003(3) -0.024(3) -0.008(3)
O23 0.086(4) 0.046(3) 0.049(4) 0.014(3) -0.018(3) 0.022(3)
N8 0.048(4) 0.026(3) 0.027(3) -0.013(2) -0.009(3) 0.004(3)
O18 0.053(3) 0.023(2) 0.062(3) -0.002(2) 0.000(2) -0.008(2)

loop_
_atom_type_symbol
_atom_type_description
_atom_type_scat_dispersion_real
_atom_type_scat_dispersion_imag
_atom_type_scat_source
C C 0.0033 0.0016 'International Tables Vol C Tables 4.2.6.8 and 6.1.1.4'
H H 0.0000 0.0000 'International Tables Vol C Tables 4.2.6.8 and 6.1.1.4'
N N 0.0061 0.0033 'International Tables Vol C Tables 4.2.6.8 and 6.1.1.4'
O O 0.0106 0.0060 'International Tables Vol C Tables 4.2.6.8 and 6.1.1.4'

loop_
_geom_angle_atom_site_label_1
_geom_angle_atom_site_label_2
_geom_angle_atom_site_label_3
_geom_angle
_geom_angle_site_symmetry_1
_geom_angle_site_symmetry_3
_geom_angle_publ_flag
C6 O12 C7 113.6(4) . . ?
C14 O30 C15 115.3(4) . . ?
C11 O25 C10 117.5(4) . . ?
C3 O7 C2 113.8(5) . . ?
O36 N16 O35 127.7(5) . . ?
O36 N16 C16 117.6(5) . . ?
O35 N16 C16 114.7(5) . . ?
O7 C2 C1 107.9(5) . . ?
O7 C2 H2A 110.1 . . ?
C1 C2 H2A 110.1 . . ?
O7 C2 H2B 110.1 . . ?
C1 C2 H2B 110.1 . . ?
H2A C2 H2B 108.4 . . ?
N5 N4 C4 117.5(5) . . ?
N5 N4 C5 117.8(5) . . ?
C4 N4 C5 124.7(4) . . ?
N7 C8 C7 114.0(5) . . ?
N7 C8 N6 107.5(4) . . ?
C7 C8 N6 112.0(4) . . ?
N7 C8 N8 105.8(4) . . ?
C7 C8 N8 110.2(4) . . ?
N6 C8 N8 107.0(4) . . ?
O15 N7 O16 126.9(5) . . ?
O15 N7 C8 116.8(5) . . ?
O16 N7 C8 116.2(5) . . ?
O27 N13 O28 125.9(6) . . ?
O27 N13 N12 118.2(5) . . ?
O28 N13 N12 115.9(5) . . ?
O8 C3 O7 124.1(6) . . ?
O8 C3 C4 126.7(5) . . ?
O7 C3 C4 109.1(5) . . ?
O13 N6 O14 129.7(5) . . ?
O13 N6 C8 117.2(5) . . ?
O14 N6 C8 113.1(5) . . ?
O1 N1 O2 127.8(6) . . ?
O1 N1 C1 114.7(5) . . ?
O2 N1 C1 117.5(5) . . ?
O9 N5 O10 125.8(5) . . ?
O9 N5 N4 117.1(5) . . ?
O10 N5 N4 117.1(5) . . ?
N13 N12 C13 116.6(5) . . ?
N13 N12 C12 116.4(5) . . ?
C13 N12 C12 124.6(5) . . ?
N15 C16 C15 112.5(5) . . ?
N15 C16 N16 107.4(4) . . ?
C15 C16 N16 110.0(4) . . ?
N15 C16 N14 106.5(4) . . ?
C15 C16 N14 113.5(5) . . ?
N16 C16 N14 106.6(5) . . ?
N4 C4 C3 110.7(5) . . ?
N4 C4 H4A 109.5 . . ?
C3 C4 H4A 109.5 . . ?
N4 C4 H4B 109.5 . . ?
C3 C4 H4B 109.5 . . ?
H4A C4 H4B 108.1 . . ?
O32 N14 O31 127.3(5) . . ?
O32 N14 C16 118.2(5) . . ?
O31 N14 C16 114.4(5) . . ?
O29 C14 O30 125.1(5) . . ?
O29 C14 C13 126.6(5) . . ?
O30 C14 C13 108.3(5) . . ?
O30 C15 C16 108.0(4) . . ?
O30 C15 H15A 110.1 . . ?
C16 C15 H15A 110.1 . . ?
O30 C15 H15B 110.1 . . ?
C16 C15 H15B 110.1 . . ?
H15A C15 H15B 108.4 . . ?
O5 N3 O6 128.9(6) . . ?
O5 N3 C1 116.8(5) . . ?
O6 N3 C1 114.3(5) . . ?
O25 C10 C9 106.7(5) . . ?
O25 C10 H10A 110.4 . . ?
C9 C10 H10A 110.4 . . ?
O25 C10 H10B 110.4 . . ?
C9 C10 H10B 110.4 . . ?
H10A C10 H10B 108.6 . . ?
O3 N2 O4 127.7(6) . . ?
O3 N2 C1 118.4(5) . . ?
O4 N2 C1 113.8(5) . . ?
O26 C11 O25 123.9(5) . . ?
O26 C11 C12 127.5(5) . . ?
O25 C11 C12 108.6(5) . . ?
O33 N15 O34 128.1(5) . . ?
O33 N15 C16 117.6(5) . . ?
O34 N15 C16 114.3(5) . . ?
O12 C7 C8 106.7(4) . . ?
O12 C7 H7A 110.4 . . ?
C8 C7 H7A 110.4 . . ?
O12 C7 H7B 110.4 . . ?
C8 C7 H7B 110.4 . . ?
H7A C7 H7B 108.6 . . ?
C2 C1 N1 110.1(5) . . ?
C2 C1 N2 114.7(5) . . ?
N1 C1 N2 106.0(4) . . ?
C2 C1 N3 111.9(4) . . ?
N1 C1 N3 107.6(5) . . ?
N2 C1 N3 106.1(5) . . ?
N12 C12 C11 111.6(4) . . ?
N12 C12 H12A 109.3 . . ?
C11 C12 H12A 109.3 . . ?
N12 C12 H12B 109.3 . . ?
C11 C12 H12B 109.3 . . ?
H12A C12 H12B 108.0 . . ?
O11 C6 O12 123.1(5) . . ?
O11 C6 C5 126.6(5) . . ?
O12 C6 C5 110.3(5) . . ?
N4 C5 C6 110.8(4) . . ?
N4 C5 H5A 109.5 . . ?
C6 C5 H5A 109.5 . . ?
N4 C5 H5B 109.5 . . ?
C6 C5 H5B 109.5 . . ?
H5A C5 H5B 108.1 . . ?
N12 C13 C14 112.8(5) . . ?
N12 C13 H13A 109.0 . . ?
C14 C13 H13A 109.0 . . ?
N12 C13 H13B 109.0 . . ?
C14 C13 H13B 109.0 . . ?
H13A C13 H13B 107.8 . . ?
O19 N9 O20 127.7(5) . . ?
O19 N9 C9 118.7(6) . . ?
O20 N9 C9 113.5(5) . . ?
O23 N11 O24 128.6(6) . . ?
O23 N11 C9 118.2(5) . . ?
O24 N11 C9 113.2(5) . . ?
O21 N10 O22 127.8(6) . . ?
O21 N10 C9 116.2(6) . . ?
O22 N10 C9 116.0(6) . . ?
C10 C9 N9 110.3(5) . . ?
C10 C9 N10 113.8(5) . . ?
N9 C9 N10 104.7(5) . . ?
C10 C9 N11 110.6(5) . . ?
N9 C9 N11 109.1(5) . . ?
N10 C9 N11 108.2(5) . . ?
O17 N8 O18 127.9(6) . . ?
O17 N8 C8 119.2(5) . . ?
O18 N8 C8 112.9(5) . . ?

loop_
_geom_bond_atom_site_label_1
_geom_bond_atom_site_label_2
_geom_bond_distance
_geom_bond_site_symmetry_2
_geom_bond_publ_flag
O12 C6 1.358(6) . ?
O12 C7 1.416(6) . ?
O30 C14 1.357(6) . ?
O30 C15 1.425(6) . ?
O25 C11 1.356(6) . ?
O25 C10 1.437(6) . ?
O7 C3 1.345(6) . ?
O7 C2 1.431(6) . ?
O14 N6 1.221(6) . ?
O33 N15 1.213(5) . ?
N16 O36 1.205(6) . ?
N16 O35 1.226(5) . ?
N16 C16 1.516(6) . ?
O28 N13 1.247(6) . ?
C2 C1 1.492(7) . ?
C2 H2A 0.9900 . ?
C2 H2B 0.9900 . ?
N4 N5 1.363(6) . ?
N4 C4 1.445(6) . ?
N4 C5 1.447(7) . ?
O29 C14 1.186(6) . ?
O31 N14 1.224(5) . ?
O32 N14 1.211(6) . ?
O27 N13 1.226(6) . ?
C8 N7 1.512(7) . ?
C8 C7 1.512(7) . ?
C8 N6 1.527(6) . ?
C8 N8 1.533(7) . ?
O8 C3 1.185(7) . ?
O11 C6 1.179(6) . ?
O15 N7 1.200(6) . ?
O13 N6 1.204(6) . ?
O10 N5 1.235(6) . ?
N7 O16 1.230(6) . ?
O9 N5 1.227(6) . ?
O3 N2 1.190(6) . ?
N13 N12 1.357(7) . ?
C3 C4 1.514(8) . ?
O1 N1 1.204(6) . ?
N1 O2 1.215(6) . ?
N1 C1 1.511(7) . ?
N12 C13 1.440(7) . ?
N12 C12 1.447(7) . ?
C16 N15 1.511(7) . ?
C16 C15 1.514(7) . ?
C16 N14 1.532(7) . ?
O17 N8 1.199(6) . ?
C4 H4A 0.9900 . ?
C4 H4B 0.9900 . ?
C14 C13 1.500(7) . ?
C15 H15A 0.9900 . ?
C15 H15B 0.9900 . ?
O34 N15 1.221(6) . ?
O5 N3 1.219(6) . ?
N3 O6 1.220(6) . ?
N3 C1 1.538(7) . ?
C10 C9 1.510(8) . ?
C10 H10A 0.9900 . ?
C10 H10B 0.9900 . ?
N2 O4 1.214(6) . ?
N2 C1 1.531(7) . ?
C11 O26 1.188(7) . ?
C11 C12 1.503(7) . ?
C7 H7A 0.9900 . ?
C7 H7B 0.9900 . ?
C12 H12A 0.9900 . ?
C12 H12B 0.9900 . ?
C6 C5 1.510(8) . ?
C5 H5A 0.9900 . ?
C5 H5B 0.9900 . ?
C13 H13A 0.9900 . ?
C13 H13B 0.9900 . ?
N9 O19 1.202(6) . ?
N9 O20 1.223(6) . ?
N9 C9 1.523(7) . ?
N11 O23 1.193(6) . ?
N11 O24 1.215(6) . ?
N11 C9 1.523(8) . ?
N10 O21 1.205(7) . ?
N10 O22 1.220(6) . ?
N10 C9 1.523(8) . ?
N8 O18 1.222(5) . ?

loop_
_geom_contact_atom_site_label_1
_geom_contact_atom_site_label_2
_geom_contact_distance
_geom_contact_site_symmetry_1
_geom_contact_site_symmetry_2
_geom_contact_publ_flag
? ? ? ? ? ?

loop_
_geom_hbond_atom_site_label_D
_geom_hbond_atom_site_label_H
_geom_hbond_atom_site_label_A
_geom_hbond_distance_DH
_geom_hbond_distance_HA
_geom_hbond_distance_DA
_geom_hbond_angle_DHA
_geom_hbond_site_symmetry_A
C2 H2B O4 0.99 2.33 3.219(7) 148.7 1_655

loop_
_geom_torsion_atom_site_label_1
_geom_torsion_atom_site_label_2
_geom_torsion_atom_site_label_3
_geom_torsion_atom_site_label_4
_geom_torsion
_geom_torsion_site_symmetry_1
_geom_torsion_site_symmetry_2
_geom_torsion_site_symmetry_3
_geom_torsion_site_symmetry_4
_geom_torsion_publ_flag
C3 O7 C2 C1 -176.7(5) . . . . ?
C7 C8 N7 O15 -27.7(7) . . . . ?
N6 C8 N7 O15 97.0(6) . . . . ?
N8 C8 N7 O15 -149.0(5) . . . . ?
C7 C8 N7 O16 153.0(5) . . . . ?
N6 C8 N7 O16 -82.3(6) . . . . ?
N8 C8 N7 O16 31.7(6) . . . . ?
C2 O7 C3 O8 0.2(8) . . . . ?
C2 O7 C3 C4 -177.2(4) . . . . ?
N7 C8 N6 O13 2.6(7) . . . . ?
C7 C8 N6 O13 128.5(6) . . . . ?
N8 C8 N6 O13 -110.6(6) . . . . ?
N7 C8 N6 O14 -176.6(5) . . . . ?
C7 C8 N6 O14 -50.7(7) . . . . ?
N8 C8 N6 O14 70.2(6) . . . . ?
C4 N4 N5 O9 -2.6(7) . . . . ?
C5 N4 N5 O9 176.7(5) . . . . ?
C4 N4 N5 O10 178.1(5) . . . . ?
C5 N4 N5 O10 -2.6(7) . . . . ?
O27 N13 N12 C13 1.7(8) . . . . ?
O28 N13 N12 C13 -178.2(5) . . . . ?
O27 N13 N12 C12 -161.5(5) . . . . ?
O28 N13 N12 C12 18.6(7) . . . . ?
O36 N16 C16 N15 -27.1(7) . . . . ?
O35 N16 C16 N15 154.7(5) . . . . ?
O36 N16 C16 C15 -149.8(5) . . . . ?
O35 N16 C16 C15 32.0(7) . . . . ?
O36 N16 C16 N14 86.7(6) . . . . ?
O35 N16 C16 N14 -91.5(6) . . . . ?
N5 N4 C4 C3 77.1(6) . . . . ?
C5 N4 C4 C3 -102.2(6) . . . . ?
O8 C3 C4 N4 2.5(9) . . . . ?
O7 C3 C4 N4 179.9(4) . . . . ?
N15 C16 N14 O32 93.9(6) . . . . ?
C15 C16 N14 O32 -141.8(5) . . . . ?
N16 C16 N14 O32 -20.5(7) . . . . ?
N15 C16 N14 O31 -86.0(6) . . . . ?
C15 C16 N14 O31 38.3(6) . . . . ?
N16 C16 N14 O31 159.6(4) . . . . ?
C15 O30 C14 O29 -2.9(9) . . . . ?
C15 O30 C14 C13 176.9(5) . . . . ?
C14 O30 C15 C16 138.2(5) . . . . ?
N15 C16 C15 O30 46.0(6) . . . . ?
N16 C16 C15 O30 165.7(4) . . . . ?
N14 C16 C15 O30 -74.9(6) . . . . ?
C11 O25 C10 C9 129.2(5) . . . . ?
C10 O25 C11 O26 -1.3(9) . . . . ?
C10 O25 C11 C12 177.8(5) . . . . ?
C15 C16 N15 O33 -129.7(5) . . . . ?
N16 C16 N15 O33 109.1(5) . . . . ?
N14 C16 N15 O33 -4.7(7) . . . . ?
C15 C16 N15 O34 51.0(6) . . . . ?
N16 C16 N15 O34 -70.2(6) . . . . ?
N14 C16 N15 O34 176.0(5) . . . . ?
C6 O12 C7 C8 173.3(4) . . . . ?
N7 C8 C7 O12 79.5(6) . . . . ?
N6 C8 C7 O12 -42.8(6) . . . . ?
N8 C8 C7 O12 -161.8(4) . . . . ?
O7 C2 C1 N1 164.4(4) . . . . ?
O7 C2 C1 N2 -76.2(6) . . . . ?
O7 C2 C1 N3 44.8(7) . . . . ?
O1 N1 C1 C2 42.6(7) . . . . ?
O2 N1 C1 C2 -137.3(5) . . . . ?
O1 N1 C1 N2 -82.0(6) . . . . ?
O2 N1 C1 N2 98.1(6) . . . . ?
O1 N1 C1 N3 164.8(5) . . . . ?
O2 N1 C1 N3 -15.1(7) . . . . ?
O3 N2 C1 C2 -145.4(6) . . . . ?
O4 N2 C1 C2 31.4(7) . . . . ?
O3 N2 C1 N1 -23.7(7) . . . . ?
O4 N2 C1 N1 153.0(6) . . . . ?
O3 N2 C1 N3 90.5(6) . . . . ?
O4 N2 C1 N3 -92.8(6) . . . . ?
O5 N3 C1 C2 -131.6(6) . . . . ?
O6 N3 C1 C2 47.5(7) . . . . ?
O5 N3 C1 N1 107.4(6) . . . . ?
O6 N3 C1 N1 -73.5(6) . . . . ?
O5 N3 C1 N2 -5.8(7) . . . . ?
O6 N3 C1 N2 173.3(5) . . . . ?
N13 N12 C12 C11 -78.4(7) . . . . ?
C13 N12 C12 C11 120.0(6) . . . . ?
O26 C11 C12 N12 -33.0(9) . . . . ?
O25 C11 C12 N12 147.9(5) . . . . ?
C7 O12 C6 O11 -0.5(8) . . . . ?
C7 O12 C6 C5 179.3(5) . . . . ?
N5 N4 C5 C6 80.6(6) . . . . ?
C4 N4 C5 C6 -100.2(6) . . . . ?
O11 C6 C5 N4 -2.3(9) . . . . ?
O12 C6 C5 N4 177.9(4) . . . . ?
N13 N12 C13 C14 -76.3(6) . . . . ?
C12 N12 C13 C14 85.3(7) . . . . ?
O29 C14 C13 N12 -15.3(9) . . . . ?
O30 C14 C13 N12 165.0(5) . . . . ?
O25 C10 C9 N9 -166.4(4) . . . . ?
O25 C10 C9 N10 76.4(6) . . . . ?
O25 C10 C9 N11 -45.5(6) . . . . ?
O19 N9 C9 C10 136.9(6) . . . . ?
O20 N9 C9 C10 -44.2(7) . . . . ?
O19 N9 C9 N10 -100.4(6) . . . . ?
O20 N9 C9 N10 78.5(6) . . . . ?
O19 N9 C9 N11 15.2(7) . . . . ?
O20 N9 C9 N11 -165.9(5) . . . . ?
O21 N10 C9 C10 158.9(6) . . . . ?
O22 N10 C9 C10 -21.2(8) . . . . ?
O21 N10 C9 N9 38.5(8) . . . . ?
O22 N10 C9 N9 -141.6(6) . . . . ?
O21 N10 C9 N11 -77.8(7) . . . . ?
O22 N10 C9 N11 102.1(6) . . . . ?
O23 N11 C9 C10 122.5(6) . . . . ?
O24 N11 C9 C10 -55.0(6) . . . . ?
O23 N11 C9 N9 -116.0(5) . . . . ?
O24 N11 C9 N9 66.5(6) . . . . ?
O23 N11 C9 N10 -2.7(7) . . . . ?
O24 N11 C9 N10 179.8(5) . . . . ?
N7 C8 N8 O17 -104.9(5) . . . . ?
C7 C8 N8 O17 131.4(5) . . . . ?
N6 C8 N8 O17 9.4(7) . . . . ?
N7 C8 N8 O18 73.4(5) . . . . ?
C7 C8 N8 O18 -50.3(6) . . . . ?
N6 C8 N8 O18 -172.3(4) . . . . ?
